data_2015680
loop_
_publ_author_name
'Guo-Hai Xu'
'Jian-Fang Ma'
'Ying-Ying Liu'
'Shun-Li Li'

_publ_section_title
;Chloro(\m-6-methylpyridine-2-carboxylato)bis(6-methylpyridine-2-carboxylato)triphenylchromium(III)tin(IV)
 chlorotriphenyltin(IV)
;
_journal_coeditor_code FA3038
_journal_issue 12
_journal_name_full 'Acta Crystallographica Section C'
_journal_page_first m581
_journal_page_last m583
_journal_paper_doi 10.1107/S0108270106043484
_journal_volume 62
_journal_year 2006
_chemical_formula_iupac '[Cr Sn (C6 H5)3 (C7 H6 N O2)3 Cl] [Sn (C6 H5)3 Cl (C H4 O)]'
_chemical_formula_moiety 'C39 H33 Cl Cr N3 O6 Sn , C19 H19 Cl O Sn'
_chemical_formula_sum 'C58 H52 Cl2 Cr N3 O7 Sn2'
_chemical_formula_weight 1263.31
_chemical_name_systematic
;
Chloro(\m-6-methylpyridine-2-carboxylato)bis(6-methylpyridine-2-
carboxylato)triphenylchromium(III)tin(IV) chlorotriphenyltin(IV)
;
_space_group_IT_number 2
_symmetry_cell_setting triclinic
_symmetry_space_group_name_Hall '-P 1'
_symmetry_space_group_name_H-M 'P -1'
_atom_sites_solution_hydrogens geom
_atom_sites_solution_primary direct
_atom_sites_solution_secondary difmap
_audit_creation_method SHELXL97
_cell_angle_alpha 96.122(5)
_cell_angle_beta 91.784(5)
_cell_angle_gamma 94.944(5)
_cell_formula_units_Z 2
_cell_length_a 12.767(5)
_cell_length_b 14.095(5)
_cell_length_c 15.967(5)
_cell_measurement_reflns_used 22
_cell_measurement_temperature 293(2)
_cell_measurement_theta_max 25.0
_cell_measurement_theta_min 1.6
_cell_volume 2843.9(17)
_computing_cell_refinement XSCANS
_computing_data_collection 'XSCANS (Siemens, 1996)'
_computing_data_reduction XSCANS
_computing_molecular_graphics 'SHELXTL-Plus (Sheldrick, 1994)'
_computing_publication_material SHELXL97
_computing_structure_refinement 'SHELXL97 (Sheldrick, 1997)'
_computing_structure_solution 'SHELXS97 (Sheldrick, 1997)'
_diffrn_ambient_temperature 293(2)
_diffrn_measured_fraction_theta_full 0.984
_diffrn_measured_fraction_theta_max 0.984
_diffrn_measurement_device_type 'Siemens P4'
_diffrn_measurement_method \w
_diffrn_radiation_monochromator graphite
_diffrn_radiation_source 'fine-focus sealed tube'
_diffrn_radiation_type MoK\a
_diffrn_radiation_wavelength 0.71069
_diffrn_reflns_av_R_equivalents 0.0202
_diffrn_reflns_av_sigmaI/netI 0.0561
_diffrn_reflns_limit_h_max 15
_diffrn_reflns_limit_h_min -1
_diffrn_reflns_limit_k_max 16
_diffrn_reflns_limit_k_min -16
_diffrn_reflns_limit_l_max 18
_diffrn_reflns_limit_l_min -18
_diffrn_reflns_number 11436
_diffrn_reflns_theta_full 25.00
_diffrn_reflns_theta_max 25.00
_diffrn_reflns_theta_min 1.60
_diffrn_standards_decay_% 0
_diffrn_standards_interval_count 97
_diffrn_standards_number 3
_exptl_absorpt_coefficient_mu 1.206
_exptl_absorpt_correction_T_max 0.303
_exptl_absorpt_correction_T_min 0.228
_exptl_absorpt_correction_type psi-scan
_exptl_absorpt_process_details '(North <i>et al.</i>,  1968)'
_exptl_crystal_colour purple
_exptl_crystal_density_diffrn 1.475
_exptl_crystal_density_method 'not measured'
_exptl_crystal_description block
_exptl_crystal_F_000 1270
_exptl_crystal_size_max 0.52
_exptl_crystal_size_mid 0.40
_exptl_crystal_size_min 0.32
_refine_diff_density_max 0.598
_refine_diff_density_min -0.362
_refine_ls_extinction_method none
_refine_ls_goodness_of_fit_ref 0.881
_refine_ls_hydrogen_treatment mixed
_refine_ls_matrix_type full
_refine_ls_number_parameters 673
_refine_ls_number_reflns 9854
_refine_ls_number_restraints 5
_refine_ls_restrained_S_all 0.887
_refine_ls_R_factor_all 0.0506
_refine_ls_R_factor_gt 0.0325
_refine_ls_shift/su_max 0.006
_refine_ls_shift/su_mean 0.000
_refine_ls_structure_factor_coef Fsqd
_refine_ls_weighting_details 'calc w = 1/[\s^2^(Fo^2^)+(0.0263P)^2^] where P=(Fo^2^+2Fc^2^)/3'
_refine_ls_weighting_scheme calc
_refine_ls_wR_factor_gt 0.0659
_refine_ls_wR_factor_ref 0.0696
_reflns_number_gt 7137
_reflns_number_total 9854
_reflns_threshold_expression I>2\s(I)
_cod_data_source_file fa3038.cif
_cod_data_source_block I
_cod_depositor_comments
;
The following automatic conversions were performed:
'_symmetry_cell_setting' value 'Triclinic' changed to 'triclinic'
according to '/home/saulius/struct/CIF-dictionaries/cif_core.dic'
dictionary named 'cif_core.dic' version 2.4.1 from 2010-06-29.

Automatic conversion script
Id: cif_fix_enum 1527 2010-12-29 10:47:43Z saulius 

The following automatic conversions were performed:

'_chemical_melting_point' value 'not measured' was changed to '?' -
the value is undefined or not given.

Automatic conversion script
Id: cif_fix_values 1646 2011-03-28 12:23:43Z adriana 

The following automatic conversions were performed:

'_chemical_melting_point' value 'not measured' was changed to '?' -
the value is undefined or not given.

'_symmetry_cell_setting' value
'Triclinic' changed to 'triclinic' according to
/home/saulius/struct/CIF-dictionaries/cif_core.dic dictionary named
'cif_core.dic' version 2.4.1 from 2010-06-29.

Automatic conversion script
Id: cif_fix_values 1715 2011-07-08 13:25:40Z adriana 
;
_cod_database_code 2015680
_cod_database_fobs_code 2015680

loop_
_symmetry_equiv_pos_as_xyz
'x, y, z'
'-x, -y, -z'

loop_
_atom_site_type_symbol
_atom_site_label
_atom_site_fract_x
_atom_site_fract_y
_atom_site_fract_z
_atom_site_U_iso_or_equiv
_atom_site_adp_type
_atom_site_calc_flag
_atom_site_refinement_flags
_atom_site_occupancy
Cr Cr1 0.78149(4) 0.27289(3) 0.76728(3) 0.03346(13) Uani d . 1
Sn Sn1 1.121480(19) 0.042045(16) 0.751782(15) 0.04067(7) Uani d . 1
Sn Sn2 0.50490(2) 0.667362(17) 0.732214(15) 0.04664(8) Uani d . 1
C C1 0.3456(3) 0.6044(3) 0.7268(2) 0.0495(9) Uani d . 1
C C2 0.3222(4) 0.5056(3) 0.7233(3) 0.0688(12) Uani d . 1
H H2 0.3768 0.4662 0.7261 0.083 Uiso calc R 1
C C3 0.2194(5) 0.4650(4) 0.7158(3) 0.0823(14) Uani d . 1
H H3 0.2057 0.3988 0.7135 0.099 Uiso calc R 1
C C4 0.1398(5) 0.5197(5) 0.7119(3) 0.0859(16) Uani d . 1
H H4 0.0708 0.4919 0.7068 0.103 Uiso calc R 1
C C5 0.1597(4) 0.6161(4) 0.7155(3) 0.0773(14) Uani d . 1
H H5 0.1038 0.6539 0.7126 0.093 Uiso calc R 1
C C6 0.2625(4) 0.6597(3) 0.7234(2) 0.0621(11) Uani d . 1
H H6 0.2746 0.7260 0.7263 0.074 Uiso calc R 1
C C7 0.6184(3) 0.6006(2) 0.6556(2) 0.0490(9) Uani d . 1
C C8 0.6034(4) 0.5921(3) 0.5683(2) 0.0684(12) Uani d . 1
H H8 0.5419 0.6106 0.5446 0.082 Uiso calc R 1
C C9 0.6784(5) 0.5568(3) 0.5166(3) 0.0826(15) Uani d . 1
H H9 0.6673 0.5509 0.4584 0.099 Uiso calc R 1
C C10 0.7686(5) 0.5306(3) 0.5507(4) 0.0878(16) Uani d . 1
H H10 0.8199 0.5084 0.5155 0.105 Uiso calc R 1
C C11 0.7851(4) 0.5364(3) 0.6364(3) 0.0742(13) Uani d . 1
H H11 0.8468 0.5174 0.6592 0.089 Uiso calc R 1
C C12 0.7093(3) 0.5709(3) 0.6885(3) 0.0601(11) Uani d . 1
H H12 0.7199 0.5741 0.7467 0.072 Uiso calc R 1
C C13 0.5587(3) 0.7730(2) 0.8323(2) 0.0479(9) Uani d . 1
C C14 0.6637(4) 0.8053(3) 0.8427(3) 0.0745(13) Uani d . 1
H H14 0.7108 0.7829 0.8036 0.089 Uiso calc R 1
C C15 0.7004(4) 0.8710(3) 0.9108(4) 0.0909(17) Uani d . 1
H H15 0.7717 0.8911 0.9175 0.109 Uiso calc R 1
C C16 0.6320(6) 0.9060(4) 0.9680(3) 0.0965(19) Uani d . 1
H H16 0.6562 0.9489 1.0142 0.116 Uiso calc R 1
C C17 0.5285(6) 0.8769(4) 0.9558(4) 0.128(3) Uani d . 1
H H17 0.4816 0.9007 0.9944 0.154 Uiso calc R 1
C C18 0.4902(4) 0.8127(4) 0.8879(3) 0.0940(18) Uani d . 1
H H18 0.4181 0.7965 0.8799 0.113 Uiso calc R 1
C C19 0.9995(3) -0.0619(3) 0.6968(2) 0.0484(9) Uani d . 1
C C20 0.9533(3) -0.0512(3) 0.6197(3) 0.0615(11) Uani d . 1
H H20 0.9731 0.0025 0.5928 0.074 Uiso calc R 1
C C21 0.8770(4) -0.1202(4) 0.5819(3) 0.0784(15) Uani d . 1
H H21 0.8453 -0.1128 0.5301 0.094 Uiso calc R 1
C C22 0.8487(4) -0.2003(4) 0.6223(4) 0.0885(18) Uani d . 1
H H22 0.7974 -0.2464 0.5974 0.106 Uiso calc R 1
C C23 0.8955(4) -0.2122(3) 0.6984(4) 0.0883(16) Uani d . 1
H H23 0.8772 -0.2668 0.7245 0.106 Uiso calc R 1
C C24 0.9700(3) -0.1428(3) 0.7360(3) 0.0649(11) Uani d . 1
H H24 1.0007 -0.1502 0.7882 0.078 Uiso calc R 1
C C25 1.2399(3) 0.0726(3) 0.6646(2) 0.0452(9) Uani d . 1
C C26 1.2889(3) -0.0027(3) 0.6250(3) 0.0636(11) Uani d . 1
H H26 1.2719 -0.0646 0.6387 0.076 Uiso calc R 1
C C27 1.3625(4) 0.0129(4) 0.5657(3) 0.0934(17) Uani d . 1
H H27 1.3946 -0.0383 0.5392 0.112 Uiso calc R 1
C C28 1.3889(4) 0.1043(4) 0.5452(3) 0.0889(16) Uani d . 1
H H28 1.4389 0.1148 0.5053 0.107 Uiso calc R 1
C C29 1.3416(4) 0.1780(4) 0.5834(3) 0.0812(15) Uani d . 1
H H29 1.3589 0.2398 0.5696 0.097 Uiso calc R 1
C C30 1.2680(3) 0.1628(3) 0.6427(3) 0.0608(11) Uani d . 1
H H30 1.2365 0.2147 0.6687 0.073 Uiso calc R 1
C C31 1.1062(3) 0.1349(3) 0.8637(2) 0.0536(10) Uani d . 1
C C32 1.0476(4) 0.1062(3) 0.9285(3) 0.0733(13) Uani d . 1
H H32 1.0156 0.0440 0.9242 0.088 Uiso calc R 1
C C33 1.0347(5) 0.1689(5) 1.0014(3) 0.101(2) Uani d . 1
H H33 0.9953 0.1488 1.0454 0.121 Uiso calc R 1
C C34 1.0816(6) 0.2597(6) 1.0056(4) 0.125(3) Uani d . 1
H H34 1.0723 0.3026 1.0527 0.150 Uiso calc R 1
C C35 1.1410(6) 0.2892(4) 0.9435(5) 0.129(3) Uani d . 1
H H35 1.1734 0.3513 0.9483 0.155 Uiso calc R 1
C C36 1.1537(5) 0.2264(3) 0.8722(3) 0.0938(17) Uani d . 1
H H36 1.1952 0.2469 0.8296 0.113 Uiso calc R 1
C C37 0.5650(3) 0.2137(2) 0.7928(2) 0.0435(8) Uani d . 1
C C38 0.4730(3) 0.1649(3) 0.8102(3) 0.0596(11) Uani d . 1
H H38 0.4166 0.1973 0.8298 0.072 Uiso calc R 1
C C39 0.4654(3) 0.0658(3) 0.7978(3) 0.0673(12) Uani d . 1
H H39 0.4055 0.0302 0.8128 0.081 Uiso calc R 1
C C40 0.5460(3) 0.0217(3) 0.7637(3) 0.0598(11) Uani d . 1
H H40 0.5391 -0.0445 0.7507 0.072 Uiso calc R 1
C C41 0.6392(3) 0.0739(2) 0.7476(2) 0.0459(9) Uani d . 1
C C42 0.5775(3) 0.3209(3) 0.7992(2) 0.0463(9) Uani d . 1
C C43 0.7277(4) 0.0245(3) 0.7095(3) 0.0747(13) Uani d . 1
H H43A 0.7561 0.0594 0.6657 0.112 Uiso calc R 1
H H43B 0.7023 -0.0392 0.6861 0.112 Uiso calc R 1
H H43C 0.7816 0.0214 0.7521 0.112 Uiso calc R 1
C C44 0.8921(3) 0.2271(2) 0.6201(2) 0.0424(8) Uani d . 1
C C45 0.9336(4) 0.2255(3) 0.5423(2) 0.0626(11) Uani d . 1
H H45 1.0010 0.2072 0.5334 0.075 Uiso calc R 1
C C46 0.8725(4) 0.2520(3) 0.4771(2) 0.0752(14) Uani d . 1
H H46 0.8984 0.2516 0.4233 0.090 Uiso calc R 1
C C47 0.7750(4) 0.2784(3) 0.4922(2) 0.0642(11) Uani d . 1
H H47 0.7338 0.2959 0.4484 0.077 Uiso calc R 1
C C48 0.7354(3) 0.2797(2) 0.5728(2) 0.0446(9) Uani d . 1
C C49 0.9473(3) 0.1903(2) 0.6929(2) 0.0429(8) Uani d . 1
C C50 0.6272(3) 0.3067(3) 0.5885(2) 0.0552(10) Uani d . 1
H H50A 0.5920 0.2618 0.6217 0.083 Uiso calc R 1
H H50B 0.5889 0.3059 0.5357 0.083 Uiso calc R 1
H H50C 0.6308 0.3699 0.6183 0.083 Uiso calc R 1
C C51 0.8532(3) 0.3930(2) 0.9133(2) 0.0447(9) Uani d . 1
C C52 0.8676(3) 0.4383(3) 0.9945(2) 0.0612(11) Uani d . 1
H H52 0.8963 0.5015 1.0044 0.073 Uiso calc R 1
C C53 0.8387(4) 0.3877(3) 1.0600(3) 0.0760(14) Uani d . 1
H H53 0.8442 0.4175 1.1150 0.091 Uiso calc R 1
C C54 0.8020(4) 0.2938(3) 1.0445(2) 0.0648(12) Uani d . 1
H H54 0.7860 0.2584 1.0891 0.078 Uiso calc R 1
C C55 0.7883(3) 0.2509(3) 0.9622(2) 0.0493(9) Uani d . 1
C C56 0.8881(3) 0.4415(3) 0.8382(2) 0.0469(9) Uani d . 1
C C57 0.7519(4) 0.1464(3) 0.9439(2) 0.0661(12) Uani d . 1
H H57A 0.6767 0.1388 0.9358 0.099 Uiso calc R 1
H H57B 0.7723 0.1132 0.9904 0.099 Uiso calc R 1
H H57C 0.7834 0.1203 0.8937 0.099 Uiso calc R 1
C C58 0.6188(12) 0.5746(8) 0.9132(10) 0.144(5) Uani d PD 0.56
C C59 0.5241(15) 0.5827(9) 0.9262(8) 0.120(6) Uani d PD 0.44
N N1 0.6500(2) 0.17042(17) 0.76501(16) 0.0350(6) Uani d . 1
N N2 0.7955(2) 0.25554(17) 0.63662(16) 0.0362(6) Uani d . 1
N N3 0.8106(2) 0.30178(19) 0.89732(16) 0.0397(7) Uani d . 1
O O1 0.66929(18) 0.35730(15) 0.78253(14) 0.0411(5) Uani d . 1
O O2 0.5032(2) 0.36720(18) 0.8173(2) 0.0701(8) Uani d . 1
O O3 0.89799(18) 0.19122(16) 0.76041(14) 0.0449(6) Uani d . 1
O O4 1.0335(2) 0.15843(18) 0.68137(16) 0.0536(6) Uani d . 1
O O5 0.87799(19) 0.38630(16) 0.76783(14) 0.0455(6) Uani d . 1
O O6 0.9253(3) 0.5240(2) 0.84637(17) 0.0768(9) Uani d . 1
O O7 0.5433(3) 0.56069(18) 0.83625(17) 0.0631(8) Uani d D 1
Cl Cl1 1.21367(8) -0.07609(7) 0.82594(6) 0.0587(3) Uani d . 1
Cl Cl2 0.46983(10) 0.78780(7) 0.63496(6) 0.0640(3) Uani d . 1
H H7O 0.533(3) 0.4995(15) 0.8194(16) 0.096 Uiso d D 1

loop_
_atom_site_aniso_label
_atom_site_aniso_U_11
_atom_site_aniso_U_22
_atom_site_aniso_U_33
_atom_site_aniso_U_12
_atom_site_aniso_U_13
_atom_site_aniso_U_23
Cr1 0.0348(3) 0.0345(3) 0.0309(3) 0.0026(2) 0.0005(2) 0.0036(2)
Sn1 0.03828(14) 0.04065(14) 0.04290(14) 0.00423(11) 0.00309(11) 0.00277(10)
Sn2 0.06054(18) 0.03848(14) 0.03995(14) 0.00568(12) -0.00060(12) -0.00023(10)
C1 0.064(3) 0.051(2) 0.0328(19) 0.004(2) 0.0022(18) -0.0006(16)
C2 0.073(3) 0.056(3) 0.075(3) 0.004(2) 0.004(3) -0.003(2)
C3 0.082(4) 0.072(3) 0.085(3) -0.022(3) 0.005(3) -0.004(3)
C4 0.074(4) 0.126(5) 0.054(3) -0.015(4) 0.004(3) 0.014(3)
C5 0.061(3) 0.122(5) 0.055(3) 0.020(3) 0.008(2) 0.026(3)
C6 0.074(3) 0.070(3) 0.046(2) 0.019(3) 0.009(2) 0.016(2)
C7 0.068(3) 0.0364(19) 0.044(2) 0.0099(19) 0.007(2) 0.0050(16)
C8 0.095(4) 0.066(3) 0.046(2) 0.023(3) 0.001(2) 0.000(2)
C9 0.116(5) 0.077(3) 0.056(3) 0.021(3) 0.020(3) 0.000(2)
C10 0.104(4) 0.064(3) 0.102(4) 0.028(3) 0.049(4) 0.014(3)
C11 0.062(3) 0.062(3) 0.104(4) 0.013(2) 0.015(3) 0.026(3)
C12 0.069(3) 0.048(2) 0.066(3) 0.009(2) 0.008(2) 0.013(2)
C13 0.059(3) 0.0378(19) 0.046(2) 0.0069(18) -0.0020(19) 0.0003(16)
C14 0.065(3) 0.067(3) 0.088(3) 0.014(2) -0.004(3) -0.014(2)
C15 0.072(3) 0.071(3) 0.121(5) 0.002(3) -0.043(3) -0.011(3)
C16 0.150(6) 0.072(3) 0.058(3) -0.017(4) -0.013(4) -0.012(3)
C17 0.136(6) 0.132(5) 0.095(4) -0.039(5) 0.056(4) -0.064(4)
C18 0.079(4) 0.098(4) 0.089(4) -0.028(3) 0.032(3) -0.041(3)
C19 0.041(2) 0.050(2) 0.050(2) -0.0005(18) 0.0095(18) -0.0152(17)
C20 0.055(3) 0.065(3) 0.059(3) 0.013(2) 0.002(2) -0.020(2)
C21 0.053(3) 0.103(4) 0.071(3) 0.020(3) -0.008(2) -0.039(3)
C22 0.053(3) 0.084(4) 0.114(5) -0.011(3) 0.019(3) -0.047(3)
C23 0.072(4) 0.066(3) 0.117(5) -0.020(3) 0.012(3) -0.016(3)
C24 0.061(3) 0.059(3) 0.071(3) -0.011(2) 0.014(2) 0.000(2)
C25 0.034(2) 0.051(2) 0.053(2) 0.0042(17) 0.0031(17) 0.0134(17)
C26 0.065(3) 0.062(3) 0.069(3) 0.019(2) 0.027(2) 0.013(2)
C27 0.092(4) 0.105(4) 0.095(4) 0.042(3) 0.052(3) 0.026(3)
C28 0.064(3) 0.123(5) 0.089(4) 0.014(3) 0.034(3) 0.039(3)
C29 0.063(3) 0.085(3) 0.103(4) -0.003(3) 0.011(3) 0.051(3)
C30 0.055(3) 0.053(2) 0.077(3) 0.003(2) 0.003(2) 0.018(2)
C31 0.051(2) 0.053(2) 0.055(2) 0.018(2) -0.008(2) -0.0071(19)
C32 0.084(3) 0.087(3) 0.051(3) 0.023(3) 0.003(2) 0.001(2)
C33 0.118(5) 0.142(5) 0.045(3) 0.057(4) -0.001(3) -0.012(3)
C34 0.154(7) 0.128(6) 0.088(5) 0.082(6) -0.050(5) -0.059(4)
C35 0.167(7) 0.079(4) 0.128(6) 0.019(4) -0.010(5) -0.046(4)
C36 0.112(4) 0.060(3) 0.103(4) 0.006(3) 0.006(3) -0.023(3)
C37 0.040(2) 0.044(2) 0.047(2) 0.0068(17) -0.0026(17) 0.0070(16)
C38 0.039(2) 0.061(3) 0.082(3) 0.005(2) 0.005(2) 0.021(2)
C39 0.044(2) 0.061(3) 0.098(3) -0.012(2) -0.006(2) 0.026(2)
C40 0.066(3) 0.038(2) 0.072(3) -0.008(2) -0.012(2) 0.0061(19)
C41 0.059(2) 0.0364(19) 0.040(2) 0.0007(18) -0.0045(18) 0.0016(15)
C42 0.047(2) 0.044(2) 0.050(2) 0.0108(19) 0.0037(18) 0.0086(16)
C43 0.090(4) 0.038(2) 0.095(3) 0.010(2) 0.022(3) -0.006(2)
C44 0.047(2) 0.0428(19) 0.0389(19) 0.0127(17) 0.0041(17) 0.0037(15)
C45 0.069(3) 0.076(3) 0.049(2) 0.029(2) 0.015(2) 0.013(2)
C46 0.092(4) 0.108(4) 0.033(2) 0.038(3) 0.014(2) 0.014(2)
C47 0.075(3) 0.085(3) 0.036(2) 0.019(3) -0.004(2) 0.010(2)
C48 0.053(2) 0.044(2) 0.0354(19) 0.0068(18) -0.0080(17) 0.0003(15)
C49 0.043(2) 0.0382(19) 0.048(2) 0.0085(17) 0.0016(18) 0.0022(16)
C50 0.049(2) 0.073(3) 0.044(2) 0.011(2) -0.0128(18) 0.0109(19)
C51 0.045(2) 0.048(2) 0.0397(19) 0.0018(18) 0.0002(17) -0.0004(16)
C52 0.078(3) 0.059(2) 0.044(2) 0.005(2) 0.000(2) -0.0066(19)
C53 0.105(4) 0.082(3) 0.037(2) 0.003(3) -0.003(2) -0.009(2)
C54 0.081(3) 0.080(3) 0.033(2) 0.003(3) 0.005(2) 0.012(2)
C55 0.051(2) 0.061(2) 0.037(2) 0.0031(19) 0.0001(17) 0.0104(17)
C56 0.049(2) 0.045(2) 0.042(2) -0.0124(18) 0.0019(18) 0.0026(17)
C57 0.089(3) 0.062(3) 0.047(2) -0.011(2) -0.007(2) 0.0219(19)
C58 0.152(13) 0.074(7) 0.206(15) 0.016(8) -0.020(12) 0.016(8)
C59 0.192(16) 0.085(9) 0.112(11) 0.073(10) 0.091(11) 0.064(8)
N1 0.0408(16) 0.0301(14) 0.0341(14) 0.0027(12) -0.0005(12) 0.0050(11)
N2 0.0418(17) 0.0348(14) 0.0325(14) 0.0066(13) -0.0009(13) 0.0035(11)
N3 0.0389(17) 0.0460(16) 0.0337(15) 0.0006(14) -0.0001(13) 0.0046(12)
O1 0.0441(15) 0.0335(12) 0.0458(14) 0.0046(11) 0.0042(11) 0.0035(10)
O2 0.0524(17) 0.0529(16) 0.110(2) 0.0219(14) 0.0256(17) 0.0133(16)
O3 0.0437(14) 0.0564(15) 0.0388(13) 0.0148(12) 0.0043(12) 0.0149(11)
O4 0.0451(16) 0.0617(16) 0.0590(16) 0.0222(13) 0.0078(13) 0.0143(13)
O5 0.0494(15) 0.0490(14) 0.0353(13) -0.0094(12) 0.0009(11) 0.0036(11)
O6 0.100(2) 0.0570(17) 0.0649(19) -0.0304(17) 0.0063(17) -0.0019(14)
O7 0.087(2) 0.0505(15) 0.0537(17) 0.0108(16) -0.0015(16) 0.0134(13)
Cl1 0.0593(6) 0.0533(5) 0.0678(6) 0.0097(5) -0.0002(5) 0.0234(5)
Cl2 0.0925(8) 0.0451(5) 0.0555(6) 0.0069(5) -0.0070(6) 0.0122(4)

loop_
_atom_type_symbol
_atom_type_description
_atom_type_scat_dispersion_real
_atom_type_scat_dispersion_imag
_atom_type_scat_source
C C 0.0033 0.0016 'International Tables Vol C Tables 4.2.6.8 and 6.1.1.4'
H H 0.0000 0.0000 'International Tables Vol C Tables 4.2.6.8 and 6.1.1.4'
N N 0.0061 0.0033 'International Tables Vol C Tables 4.2.6.8 and 6.1.1.4'
O O 0.0106 0.0060 'International Tables Vol C Tables 4.2.6.8 and 6.1.1.4'
Cr Cr 0.3209 0.6236 'International Tables Vol C Tables 4.2.6.8 and 6.1.1.4'
Sn Sn -0.6537 1.4246 'International Tables Vol C Tables 4.2.6.8 and 6.1.1.4'
Cl Cl 0.1484 0.1585 'International Tables Vol C Tables 4.2.6.8 and 6.1.1.4'

loop_
_geom_angle_atom_site_label_1
_geom_angle_atom_site_label_2
_geom_angle_atom_site_label_3
_geom_angle
_geom_angle_publ_flag
O5 Cr1 O1 87.58(10) ?
O5 Cr1 O3 91.03(11) ?
O1 Cr1 O3 175.81(10) ?
O5 Cr1 N3 81.46(10) ?
O1 Cr1 N3 85.98(10) ?
O3 Cr1 N3 89.91(10) ?
O5 Cr1 N2 86.46(10) ?
O1 Cr1 N2 103.20(10) ?
O3 Cr1 N2 80.64(10) ?
N3 Cr1 N2 164.53(11) ?
O5 Cr1 N1 167.22(11) ?
O1 Cr1 N1 79.85(10) ?
O3 Cr1 N1 101.67(11) ?
N3 Cr1 N1 99.81(10) ?
N2 Cr1 N1 94.11(10) ?
C31 Sn1 C25 121.44(16) ?
C31 Sn1 C19 124.04(15) ?
C25 Sn1 C19 112.05(14) ?
C31 Sn1 O4 85.42(12) ?
C25 Sn1 O4 82.19(11) ?
C19 Sn1 O4 86.64(13) ?
C31 Sn1 Cl1 93.88(11) ?
C25 Sn1 Cl1 97.77(10) ?
C19 Sn1 Cl1 94.17(11) ?
O4 Sn1 Cl1 179.14(7) yes
C13 Sn2 C7 118.75(15) ?
C13 Sn2 C1 120.07(14) ?
C7 Sn2 C1 119.49(14) ?
C13 Sn2 O7 82.03(12) ?
C7 Sn2 O7 87.40(12) ?
C1 Sn2 O7 87.59(13) ?
C13 Sn2 Cl2 93.19(10) ?
C7 Sn2 Cl2 95.15(10) ?
C1 Sn2 Cl2 94.65(10) ?
O7 Sn2 Cl2 175.21(7) yes
C6 C1 C2 117.3(4) ?
C6 C1 Sn2 121.2(3) ?
C2 C1 Sn2 121.5(3) ?
C3 C2 C1 121.2(4) ?
C3 C2 H2 119.4 ?
C1 C2 H2 119.4 ?
C4 C3 C2 120.6(5) ?
C4 C3 H3 119.7 ?
C2 C3 H3 119.7 ?
C3 C4 C5 119.7(5) ?
C3 C4 H4 120.2 ?
C5 C4 H4 120.2 ?
C4 C5 C6 121.3(5) ?
C4 C5 H5 119.3 ?
C6 C5 H5 119.3 ?
C1 C6 C5 119.8(4) ?
C1 C6 H6 120.1 ?
C5 C6 H6 120.1 ?
C12 C7 C8 118.1(4) ?
C12 C7 Sn2 122.9(3) ?
C8 C7 Sn2 118.9(3) ?
C9 C8 C7 120.8(4) ?
C9 C8 H8 119.6 ?
C7 C8 H8 119.6 ?
C10 C9 C8 119.9(5) ?
C10 C9 H9 120.1 ?
C8 C9 H9 120.1 ?
C9 C10 C11 120.9(5) ?
C9 C10 H10 119.6 ?
C11 C10 H10 119.6 ?
C10 C11 C12 119.4(5) ?
C10 C11 H11 120.3 ?
C12 C11 H11 120.3 ?
C7 C12 C11 120.9(4) ?
C7 C12 H12 119.5 ?
C11 C12 H12 119.5 ?
C14 C13 C18 117.8(4) ?
C14 C13 Sn2 120.8(3) ?
C18 C13 Sn2 121.4(3) ?
C13 C14 C15 121.0(5) ?
C13 C14 H14 119.5 ?
C15 C14 H14 119.5 ?
C14 C15 C16 120.3(5) ?
C14 C15 H15 119.9 ?
C16 C15 H15 119.9 ?
C17 C16 C15 118.5(5) ?
C17 C16 H16 120.7 ?
C15 C16 H16 120.7 ?
C16 C17 C18 122.2(5) ?
C16 C17 H17 118.9 ?
C18 C17 H17 118.9 ?
C17 C18 C13 119.9(5) ?
C17 C18 H18 120.0 ?
C13 C18 H18 120.0 ?
C20 C19 C24 119.4(4) ?
C20 C19 Sn1 119.9(3) ?
C24 C19 Sn1 120.7(3) ?
C19 C20 C21 120.3(4) ?
C19 C20 H20 119.9 ?
C21 C20 H20 119.9 ?
C22 C21 C20 119.3(5) ?
C22 C21 H21 120.3 ?
C20 C21 H21 120.3 ?
C23 C22 C21 120.7(5) ?
C23 C22 H22 119.6 ?
C21 C22 H22 119.6 ?
C22 C23 C24 119.6(5) ?
C22 C23 H23 120.2 ?
C24 C23 H23 120.2 ?
C23 C24 C19 120.7(5) ?
C23 C24 H24 119.7 ?
C19 C24 H24 119.7 ?
C30 C25 C26 117.6(4) ?
C30 C25 Sn1 123.8(3) ?
C26 C25 Sn1 118.5(3) ?
C27 C26 C25 120.6(4) ?
C27 C26 H26 119.7 ?
C25 C26 H26 119.7 ?
C28 C27 C26 120.3(5) ?
C28 C27 H27 119.8 ?
C26 C27 H27 119.8 ?
C29 C28 C27 119.4(4) ?
C29 C28 H28 120.3 ?
C27 C28 H28 120.3 ?
C28 C29 C30 120.5(4) ?
C28 C29 H29 119.8 ?
C30 C29 H29 119.8 ?
C29 C30 C25 121.5(4) ?
C29 C30 H30 119.2 ?
C25 C30 H30 119.2 ?
C36 C31 C32 118.1(4) ?
C36 C31 Sn1 120.3(3) ?
C32 C31 Sn1 121.6(3) ?
C31 C32 C33 121.5(5) ?
C31 C32 H32 119.3 ?
C33 C32 H32 119.3 ?
C34 C33 C32 117.9(6) ?
C34 C33 H33 121.0 ?
C32 C33 H33 121.0 ?
C35 C34 C33 121.8(6) ?
C35 C34 H34 119.1 ?
C33 C34 H34 119.1 ?
C34 C35 C36 119.7(7) ?
C34 C35 H35 120.2 ?
C36 C35 H35 120.2 ?
C31 C36 C35 121.0(6) ?
C31 C36 H36 119.5 ?
C35 C36 H36 119.5 ?
N1 C37 C38 123.4(3) ?
N1 C37 C42 114.8(3) ?
C38 C37 C42 121.7(3) ?
C37 C38 C39 118.3(4) ?
C37 C38 H38 120.8 ?
C39 C38 H38 120.8 ?
C40 C39 C38 119.1(4) ?
C40 C39 H39 120.5 ?
C38 C39 H39 120.5 ?
C39 C40 C41 120.8(4) ?
C39 C40 H40 119.6 ?
C41 C40 H40 119.6 ?
N1 C41 C40 120.4(3) ?
N1 C41 C43 119.2(3) ?
C40 C41 C43 120.4(3) ?
O2 C42 O1 124.7(3) ?
O2 C42 C37 120.4(3) ?
O1 C42 C37 114.9(3) ?
C41 C43 H43A 109.5 ?
C41 C43 H43B 109.5 ?
H43A C43 H43B 109.5 ?
C41 C43 H43C 109.5 ?
H43A C43 H43C 109.5 ?
H43B C43 H43C 109.5 ?
N2 C44 C45 123.2(3) ?
N2 C44 C49 114.5(3) ?
C45 C44 C49 122.2(3) ?
C44 C45 C46 118.0(4) ?
C44 C45 H45 121.0 ?
C46 C45 H45 121.0 ?
C47 C46 C45 119.5(4) ?
C47 C46 H46 120.2 ?
C45 C46 H46 120.2 ?
C46 C47 C48 120.8(4) ?
C46 C47 H47 119.6 ?
C48 C47 H47 119.6 ?
N2 C48 C47 119.7(3) ?
N2 C48 C50 119.8(3) ?
C47 C48 C50 120.6(3) ?
O4 C49 O3 125.6(3) ?
O4 C49 C44 118.3(3) ?
O3 C49 C44 115.9(3) ?
C48 C50 H50A 109.5 ?
C48 C50 H50B 109.5 ?
H50A C50 H50B 109.5 ?
C48 C50 H50C 109.5 ?
H50A C50 H50C 109.5 ?
H50B C50 H50C 109.5 ?
N3 C51 C52 121.8(3) ?
N3 C51 C56 116.3(3) ?
C52 C51 C56 121.9(3) ?
C53 C52 C51 118.4(4) ?
C53 C52 H52 120.8 ?
C51 C52 H52 120.8 ?
C54 C53 C52 119.9(4) ?
C54 C53 H53 120.1 ?
C52 C53 H53 120.1 ?
C53 C54 C55 120.0(4) ?
C53 C54 H54 120.0 ?
C55 C54 H54 120.0 ?
N3 C55 C54 120.3(3) ?
N3 C55 C57 118.9(3) ?
C54 C55 C57 120.8(3) ?
O6 C56 O5 125.1(3) ?
O6 C56 C51 120.8(3) ?
O5 C56 C51 114.0(3) ?
C55 C57 H57A 109.5 ?
C55 C57 H57B 109.5 ?
H57A C57 H57B 109.5 ?
C55 C57 H57C 109.5 ?
H57A C57 H57C 109.5 ?
H57B C57 H57C 109.5 ?
C41 N1 C37 117.6(3) ?
C41 N1 Cr1 132.4(2) ?
C37 N1 Cr1 109.8(2) ?
C48 N2 C44 118.7(3) ?
C48 N2 Cr1 132.2(2) ?
C44 N2 Cr1 108.3(2) ?
C55 N3 C51 119.3(3) ?
C55 N3 Cr1 132.7(2) ?
C51 N3 Cr1 107.8(2) ?
C42 O1 Cr1 118.5(2) ?
C49 O3 Cr1 115.2(2) ?
C49 O4 Sn1 130.9(2) ?
C56 O5 Cr1 115.5(2) ?
C59 O7 Sn2 122.6(5) ?
C58 O7 Sn2 131.2(5) ?
C59 O7 H7O 113(2) ?
C58 O7 H7O 109(2) ?
Sn2 O7 H7O 115.9(19) ?

loop_
_geom_bond_atom_site_label_1
_geom_bond_atom_site_label_2
_geom_bond_distance
_geom_bond_publ_flag
Cr1 O1 1.944(2) yes
Cr1 O3 1.957(2) yes
Cr1 O5 1.931(2) yes
Cr1 N1 2.115(3) yes
Cr1 N2 2.090(3) yes
Cr1 N3 2.088(3) yes
Sn1 C31 2.124(4) ?
Sn1 C25 2.135(3) ?
Sn1 C19 2.143(4) ?
Sn1 O4 2.419(2) yes
Sn1 Cl1 2.4963(11) yes
Sn2 C13 2.119(4) ?
Sn2 C7 2.140(4) ?
Sn2 C1 2.143(4) ?
Sn2 O7 2.423(3) yes
Sn2 Cl2 2.4786(11) yes
C1 C6 1.373(5) ?
C1 C2 1.394(5) ?
C2 C3 1.382(6) ?
C2 H2 0.9300 ?
C3 C4 1.332(7) ?
C3 H3 0.9300 ?
C4 C5 1.355(7) ?
C4 H4 0.9300 ?
C5 C6 1.396(6) ?
C5 H5 0.9300 ?
C6 H6 0.9300 ?
C7 C12 1.376(5) ?
C7 C8 1.392(5) ?
C8 C9 1.374(6) ?
C8 H8 0.9300 ?
C9 C10 1.354(7) ?
C9 H9 0.9300 ?
C10 C11 1.370(7) ?
C10 H10 0.9300 ?
C11 C12 1.383(6) ?
C11 H11 0.9300 ?
C12 H12 0.9300 ?
C13 C14 1.377(6) ?
C13 C18 1.377(6) ?
C14 C15 1.392(6) ?
C14 H14 0.9300 ?
C15 C16 1.366(7) ?
C15 H15 0.9300 ?
C16 C17 1.351(8) ?
C16 H16 0.9300 ?
C17 C18 1.384(7) ?
C17 H17 0.9300 ?
C18 H18 0.9300 ?
C19 C20 1.377(5) ?
C19 C24 1.388(5) ?
C20 C21 1.391(6) ?
C20 H20 0.9300 ?
C21 C22 1.384(7) ?
C21 H21 0.9300 ?
C22 C23 1.371(7) ?
C22 H22 0.9300 ?
C23 C24 1.379(6) ?
C23 H23 0.9300 ?
C24 H24 0.9300 ?
C25 C30 1.375(5) ?
C25 C26 1.383(5) ?
C26 C27 1.377(6) ?
C26 H26 0.9300 ?
C27 C28 1.378(7) ?
C27 H27 0.9300 ?
C28 C29 1.347(7) ?
C28 H28 0.9300 ?
C29 C30 1.375(6) ?
C29 H29 0.9300 ?
C30 H30 0.9300 ?
C31 C36 1.370(6) ?
C31 C32 1.370(6) ?
C32 C33 1.407(6) ?
C32 H32 0.9300 ?
C33 C34 1.360(9) ?
C33 H33 0.9300 ?
C34 C35 1.347(9) ?
C34 H34 0.9300 ?
C35 C36 1.388(7) ?
C35 H35 0.9300 ?
C36 H36 0.9300 ?
C37 N1 1.354(4) ?
C37 C38 1.360(5) ?
C37 C42 1.498(5) ?
C38 C39 1.384(5) ?
C38 H38 0.9300 ?
C39 C40 1.347(6) ?
C39 H39 0.9300 ?
C40 C41 1.391(5) ?
C40 H40 0.9300 ?
C41 N1 1.353(4) ?
C41 C43 1.489(5) ?
C42 O2 1.221(4) ?
C42 O1 1.285(4) ?
C43 H43A 0.9600 ?
C43 H43B 0.9600 ?
C43 H43C 0.9600 ?
C44 N2 1.354(4) ?
C44 C45 1.363(5) ?
C44 C49 1.503(5) ?
C45 C46 1.384(6) ?
C45 H45 0.9300 ?
C46 C47 1.351(6) ?
C46 H46 0.9300 ?
C47 C48 1.395(5) ?
C47 H47 0.9300 ?
C48 N2 1.347(4) ?
C48 C50 1.486(5) ?
C49 O4 1.235(4) ?
C49 O3 1.265(4) ?
C50 H50A 0.9600 ?
C50 H50B 0.9600 ?
C50 H50C 0.9600 ?
C51 N3 1.347(4) ?
C51 C52 1.382(5) ?
C51 C56 1.503(5) ?
C52 C53 1.370(6) ?
C52 H52 0.9300 ?
C53 C54 1.359(6) ?
C53 H53 0.9300 ?
C54 C55 1.387(5) ?
C54 H54 0.9300 ?
C55 N3 1.346(4) ?
C55 C57 1.500(5) ?
C56 O6 1.210(4) ?
C56 O5 1.293(4) ?
C57 H57A 0.9600 ?
C57 H57B 0.9600 ?
C57 H57C 0.9600 ?
C58 O7 1.522(12) ?
C59 O7 1.469(11) ?
O7 H7O 0.873(18) ?

loop_
_geom_hbond_atom_site_label_D
_geom_hbond_atom_site_label_H
_geom_hbond_atom_site_label_A
_geom_hbond_site_symmetry_A
_geom_hbond_distance_DH
_geom_hbond_distance_HA
_geom_hbond_distance_DA
_geom_hbond_angle_DHA
O7 H7O O2 . 0.873(18) 1.87(2) 2.714(4) 163(3)
C39 H39 Cl1 1_455 0.93 2.78 3.702(4) 169.1
C40 H40 Cl2 1_545 0.93 2.90 3.730(4) 149.8

loop_
_geom_torsion_atom_site_label_1
_geom_torsion_atom_site_label_2
_geom_torsion_atom_site_label_3
_geom_torsion_atom_site_label_4
_geom_torsion
C13 Sn2 C1 C6 58.8(3)
C7 Sn2 C1 C6 -136.2(3)
O7 Sn2 C1 C6 138.1(3)
Cl2 Sn2 C1 C6 -37.6(3)
C13 Sn2 C1 C2 -123.8(3)
C7 Sn2 C1 C2 41.2(3)
O7 Sn2 C1 C2 -44.4(3)
Cl2 Sn2 C1 C2 139.8(3)
C6 C1 C2 C3 0.6(6)
Sn2 C1 C2 C3 -176.9(3)
C1 C2 C3 C4 -0.1(7)
C2 C3 C4 C5 -0.1(8)
C3 C4 C5 C6 -0.2(7)
C2 C1 C6 C5 -0.9(5)
Sn2 C1 C6 C5 176.7(3)
C4 C5 C6 C1 0.7(6)
C13 Sn2 C7 C12 43.0(3)
C1 Sn2 C7 C12 -122.2(3)
O7 Sn2 C7 C12 -36.5(3)
Cl2 Sn2 C7 C12 139.5(3)
C13 Sn2 C7 C8 -132.8(3)
C1 Sn2 C7 C8 62.0(3)
O7 Sn2 C7 C8 147.7(3)
Cl2 Sn2 C7 C8 -36.3(3)
C12 C7 C8 C9 -1.3(6)
Sn2 C7 C8 C9 174.7(3)
C7 C8 C9 C10 -0.6(7)
C8 C9 C10 C11 1.8(8)
C9 C10 C11 C12 -1.0(7)
C8 C7 C12 C11 2.0(6)
Sn2 C7 C12 C11 -173.8(3)
C10 C11 C12 C7 -0.9(6)
C7 Sn2 C13 C14 6.6(4)
C1 Sn2 C13 C14 171.7(3)
O7 Sn2 C13 C14 89.2(3)
Cl2 Sn2 C13 C14 -91.1(3)
C7 Sn2 C13 C18 -174.6(4)
C1 Sn2 C13 C18 -9.5(4)
O7 Sn2 C13 C18 -92.0(4)
Cl2 Sn2 C13 C18 87.7(4)
C18 C13 C14 C15 4.6(7)
Sn2 C13 C14 C15 -176.6(4)
C13 C14 C15 C16 -1.2(8)
C14 C15 C16 C17 -1.3(9)
C15 C16 C17 C18 0.3(10)
C16 C17 C18 C13 3.1(10)
C14 C13 C18 C17 -5.4(8)
Sn2 C13 C18 C17 175.8(5)
C31 Sn1 C19 C20 113.4(3)
C25 Sn1 C19 C20 -49.0(3)
O4 Sn1 C19 C20 31.2(3)
Cl1 Sn1 C19 C20 -149.1(3)
C31 Sn1 C19 C24 -69.9(3)
C25 Sn1 C19 C24 127.8(3)
O4 Sn1 C19 C24 -152.0(3)
Cl1 Sn1 C19 C24 27.7(3)
C24 C19 C20 C21 0.6(6)
Sn1 C19 C20 C21 177.4(3)
C19 C20 C21 C22 -0.5(6)
C20 C21 C22 C23 -0.4(7)
C21 C22 C23 C24 1.4(7)
C22 C23 C24 C19 -1.3(7)
C20 C19 C24 C23 0.3(6)
Sn1 C19 C24 C23 -176.4(3)
C31 Sn1 C25 C30 -40.1(4)
C19 Sn1 C25 C30 122.7(3)
O4 Sn1 C25 C30 39.6(3)
Cl1 Sn1 C25 C30 -139.5(3)
C31 Sn1 C25 C26 142.4(3)
C19 Sn1 C25 C26 -54.8(3)
O4 Sn1 C25 C26 -137.9(3)
Cl1 Sn1 C25 C26 43.0(3)
C30 C25 C26 C27 -0.4(6)
Sn1 C25 C26 C27 177.2(4)
C25 C26 C27 C28 0.4(8)
C26 C27 C28 C29 -0.4(9)
C27 C28 C29 C30 0.3(8)
C28 C29 C30 C25 -0.3(7)
C26 C25 C30 C29 0.4(6)
Sn1 C25 C30 C29 -177.1(3)
C25 Sn1 C31 C36 16.1(4)
C19 Sn1 C31 C36 -144.7(4)
O4 Sn1 C31 C36 -61.8(4)
Cl1 Sn1 C31 C36 117.7(4)
C25 Sn1 C31 C32 -165.1(3)
C19 Sn1 C31 C32 34.2(4)
O4 Sn1 C31 C32 117.0(3)
Cl1 Sn1 C31 C32 -63.5(3)
C36 C31 C32 C33 1.0(7)
Sn1 C31 C32 C33 -177.9(3)
C31 C32 C33 C34 0.6(8)
C32 C33 C34 C35 -1.7(10)
C33 C34 C35 C36 1.3(11)
C32 C31 C36 C35 -1.5(8)
Sn1 C31 C36 C35 177.4(5)
C34 C35 C36 C31 0.4(10)
N1 C37 C38 C39 -0.8(6)
C42 C37 C38 C39 176.0(4)
C37 C38 C39 C40 -4.6(6)
C38 C39 C40 C41 5.4(6)
C39 C40 C41 N1 -0.8(6)
C39 C40 C41 C43 -179.7(4)
N1 C37 C42 O2 174.3(3)
C38 C37 C42 O2 -2.7(6)
N1 C37 C42 O1 -4.2(4)
C38 C37 C42 O1 178.7(3)
N2 C44 C45 C46 -1.7(6)
C49 C44 C45 C46 173.7(4)
C44 C45 C46 C47 0.1(7)
C45 C46 C47 C48 0.3(7)
C46 C47 C48 N2 0.8(6)
C46 C47 C48 C50 -178.6(4)
N2 C44 C49 O4 176.3(3)
C45 C44 C49 O4 0.6(5)
N2 C44 C49 O3 -0.7(4)
C45 C44 C49 O3 -176.4(3)
N3 C51 C52 C53 0.8(6)
C56 C51 C52 C53 -176.6(4)
C51 C52 C53 C54 3.4(7)
C52 C53 C54 C55 -3.6(7)
C53 C54 C55 N3 -0.4(7)
C53 C54 C55 C57 177.6(4)
N3 C51 C56 O6 178.6(4)
C52 C51 C56 O6 -3.9(6)
N3 C51 C56 O5 -3.8(5)
C52 C51 C56 O5 173.7(4)
C40 C41 N1 C37 -4.4(5)
C43 C41 N1 C37 174.5(3)
C40 C41 N1 Cr1 169.7(3)
C43 C41 N1 Cr1 -11.4(5)
C38 C37 N1 C41 5.3(5)
C42 C37 N1 C41 -171.7(3)
C38 C37 N1 Cr1 -170.1(3)
C42 C37 N1 Cr1 12.9(3)
O5 Cr1 N1 C41 161.7(4)
O1 Cr1 N1 C41 172.3(3)
O3 Cr1 N1 C41 -11.7(3)
N3 Cr1 N1 C41 -103.6(3)
N2 Cr1 N1 C41 69.6(3)
O5 Cr1 N1 C37 -23.8(6)
O1 Cr1 N1 C37 -13.2(2)
O3 Cr1 N1 C37 162.8(2)
N3 Cr1 N1 C37 70.9(2)
N2 Cr1 N1 C37 -115.9(2)
C47 C48 N2 C44 -2.4(5)
C50 C48 N2 C44 177.1(3)
C47 C48 N2 Cr1 166.1(3)
C50 C48 N2 Cr1 -14.4(5)
C45 C44 N2 C48 2.9(5)
C49 C44 N2 C48 -172.8(3)
C45 C44 N2 Cr1 -168.1(3)
C49 C44 N2 Cr1 16.2(3)
O5 Cr1 N2 C48 -97.0(3)
O1 Cr1 N2 C48 -10.4(3)
O3 Cr1 N2 C48 171.3(3)
N3 Cr1 N2 C48 -135.6(4)
N1 Cr1 N2 C48 70.2(3)
O5 Cr1 N2 C44 72.3(2)
O1 Cr1 N2 C44 159.0(2)
O3 Cr1 N2 C44 -19.3(2)
N3 Cr1 N2 C44 33.7(5)
N1 Cr1 N2 C44 -120.5(2)
C54 C55 N3 C51 4.5(5)
C57 C55 N3 C51 -173.5(3)
C54 C55 N3 Cr1 -169.5(3)
C57 C55 N3 Cr1 12.6(5)
C52 C51 N3 C55 -4.7(5)
C56 C51 N3 C55 172.8(3)
C52 C51 N3 Cr1 170.6(3)
C56 C51 N3 Cr1 -11.9(4)
O5 Cr1 N3 C55 -168.6(3)
O1 Cr1 N3 C55 103.3(3)
O3 Cr1 N3 C55 -77.5(3)
N2 Cr1 N3 C55 -129.5(4)
N1 Cr1 N3 C55 24.3(3)
O5 Cr1 N3 C51 17.0(2)
O1 Cr1 N3 C51 -71.2(2)
O3 Cr1 N3 C51 108.0(2)
N2 Cr1 N3 C51 56.0(5)
N1 Cr1 N3 C51 -150.1(2)
O2 C42 O1 Cr1 173.3(3)
C37 C42 O1 Cr1 -8.2(4)
O5 Cr1 O1 C42 -170.4(2)
N3 Cr1 O1 C42 -88.8(2)
N2 Cr1 O1 C42 103.8(2)
N1 Cr1 O1 C42 12.0(2)
O4 C49 O3 Cr1 166.1(3)
C44 C49 O3 Cr1 -17.1(4)
O5 Cr1 O3 C49 -65.8(2)
N3 Cr1 O3 C49 -147.3(2)
N2 Cr1 O3 C49 20.4(2)
N1 Cr1 O3 C49 112.7(2)
O3 C49 O4 Sn1 22.9(5)
C44 C49 O4 Sn1 -153.8(2)
C31 Sn1 O4 C49 -57.0(3)
C25 Sn1 O4 C49 -179.6(3)
C19 Sn1 O4 C49 67.5(3)
O6 C56 O5 Cr1 -162.9(3)
C51 C56 O5 Cr1 19.6(4)
O1 Cr1 O5 C56 65.6(3)
O3 Cr1 O5 C56 -110.5(3)
N3 Cr1 O5 C56 -20.7(3)
N2 Cr1 O5 C56 169.0(3)
N1 Cr1 O5 C56 76.0(5)
C13 Sn2 O7 C59 37.2(10)
C7 Sn2 O7 C59 156.7(10)
C1 Sn2 O7 C59 -83.6(10)
C13 Sn2 O7 C58 -24.7(9)
C7 Sn2 O7 C58 94.8(9)
C1 Sn2 O7 C58 -145.5(9)
